data_4119587
loop_
_publ_author_name
'Jeffrey Camacho-Bunquin'
'Michael J. Ferguson'
'Jeffrey M. Stryker'

_publ_section_title
;
 Hydrocarbon-Soluble Nanocatalysts with No Bulk Phase: Coplanar,
 Two-Coordinate Arrays of the Base Metals
;
_journal_name_full 'Journal of the American Chemical Society'
_journal_page_first 5537
_journal_page_last 5540
_journal_paper_doi 10.1021/ja401579x
_journal_volume 135
_journal_year 2013
_chemical_formula_moiety 'C32 H70 Cl2 Co2 N2 O2 P2'
_chemical_formula_sum 'C32 H70 Cl2 Co2 N2 O2 P2'
_chemical_formula_weight 765.60
_chemical_name_systematic
; 
 ? 
;
_space_group_IT_number 15
_symmetry_cell_setting monoclinic
_symmetry_space_group_name_Hall '-C 2yc'
_symmetry_space_group_name_H-M 'C 1 2/c 1'
_atom_sites_solution_hydrogens geom
_atom_sites_solution_primary direct
_atom_sites_solution_secondary difmap
_audit_creation_method SHELXL-97
_cell_angle_alpha 90.00
_cell_angle_beta 103.935(3)
_cell_angle_gamma 90.00
_cell_formula_units_Z 4
_cell_length_a 21.483(5)
_cell_length_b 8.784(2)
_cell_length_c 20.851(5)
_cell_measurement_reflns_used 9449
_cell_measurement_temperature 173(2)
_cell_measurement_theta_max 26.38
_cell_measurement_theta_min 2.44
_cell_volume 3818.9(15)
_computing_cell_refinement 'Bruker SAINT'
_computing_data_collection 'Bruker APEX2'
_computing_data_reduction 'Bruker SAINT'
_computing_molecular_graphics 'Bruker SHELXTL'
_computing_publication_material 'Bruker SHELXTL'
_computing_structure_refinement 'SHELXL-97 (Sheldrick, 2008)'
_computing_structure_solution 'SHELXS-97 (Sheldrick, 2008)'
_diffrn_ambient_temperature 173(2)
_diffrn_measured_fraction_theta_full 0.997
_diffrn_measured_fraction_theta_max 0.997
_diffrn_measurement_device_type 'Bruker APEX-II CCD'
_diffrn_measurement_method '\w scans'
_diffrn_radiation_monochromator graphite
_diffrn_radiation_source 'fine-focus sealed tube'
_diffrn_radiation_type MoK\a
_diffrn_radiation_wavelength 0.71073
_diffrn_reflns_av_R_equivalents 0.0263
_diffrn_reflns_av_sigmaI/netI 0.0211
_diffrn_reflns_limit_h_max 26
_diffrn_reflns_limit_h_min -26
_diffrn_reflns_limit_k_max 10
_diffrn_reflns_limit_k_min -10
_diffrn_reflns_limit_l_max 26
_diffrn_reflns_limit_l_min -26
_diffrn_reflns_number 14867
_diffrn_reflns_theta_full 26.47
_diffrn_reflns_theta_max 26.47
_diffrn_reflns_theta_min 1.95
_exptl_absorpt_coefficient_mu 1.122
_exptl_absorpt_correction_T_max 0.9347
_exptl_absorpt_correction_T_min 0.6299
_exptl_absorpt_correction_type numerical
_exptl_absorpt_process_details 'SADABS (Sheldrick, 2008)'
_exptl_crystal_colour blue
_exptl_crystal_density_diffrn 1.332
_exptl_crystal_description rod
_exptl_crystal_F_000 1640
_exptl_crystal_size_max 0.45
_exptl_crystal_size_mid 0.10
_exptl_crystal_size_min 0.06
_refine_diff_density_max 0.641
_refine_diff_density_min -0.459
_refine_diff_density_rms 0.055
_refine_ls_extinction_method none
_refine_ls_goodness_of_fit_ref 1.037
_refine_ls_hydrogen_treatment constr
_refine_ls_matrix_type full
_refine_ls_number_parameters 262
_refine_ls_number_reflns 3938
_refine_ls_number_restraints 8
_refine_ls_restrained_S_all 1.046
_refine_ls_R_factor_all 0.0360
_refine_ls_R_factor_gt 0.0305
_refine_ls_shift/su_max 0.002
_refine_ls_shift/su_mean 0.000
_refine_ls_structure_factor_coef Fsqd
_refine_ls_weighting_details 'calc w=1/[\s^2^(Fo^2^)+(0.0411P)^2^+5.6365P] where P=(Fo^2^+2Fc^2^)/3'
_refine_ls_weighting_scheme calc
_refine_ls_wR_factor_gt 0.0782
_refine_ls_wR_factor_ref 0.0820
_reflns_number_gt 3489
_reflns_number_total 3938
_reflns_threshold_expression I>2\s(I)
_cod_data_source_file ja401579x_si_001.cif
_cod_data_source_block jms1074
_cod_original_cell_volume 3819.0(16)
_cod_original_sg_symbol_H-M 'C 2/c'
_cod_database_code 4119587

loop_
_symmetry_equiv_pos_as_xyz
'x, y, z'
'-x, y, -z+1/2'
'x+1/2, y+1/2, z'
'-x+1/2, y+1/2, -z+1/2'
'-x, -y, -z'
'x, -y, z-1/2'
'-x+1/2, -y+1/2, -z'
'x+1/2, -y+1/2, z-1/2'

loop_
_atom_site_label
_atom_site_type_symbol
_atom_site_fract_x
_atom_site_fract_y
_atom_site_fract_z
_atom_site_U_iso_or_equiv
_atom_site_adp_type
_atom_site_occupancy
_atom_site_symmetry_multiplicity
_atom_site_calc_flag
_atom_site_refinement_flags
_atom_site_disorder_assembly
_atom_site_disorder_group
Co Co 0.533434(12) 0.45956(3) 0.203640(12) 0.02236(9) Uani 1 1 d . . .
Cl Cl 0.57936(3) 0.61964(7) 0.14140(3) 0.03895(15) Uani 1 1 d . . .
P P 0.37566(2) 0.49090(6) 0.14455(2) 0.02136(12) Uani 1 1 d . A .
O O 0.56032(7) 0.25753(17) 0.16331(7) 0.0327(3) Uani 1 1 d D . .
N N 0.43985(7) 0.45460(18) 0.19801(8) 0.0209(3) Uani 1 1 d . . .
C1 C 0.30444(9) 0.3959(3) 0.16785(11) 0.0333(5) Uani 1 1 d . . .
C2A C 0.28918(17) 0.4865(6) 0.22635(19) 0.0586(12) Uani 0.75 1 d P A 1
H2A H 0.2526 0.4396 0.2392 0.070 Uiso 0.75 1 calc PR A 1
H2B H 0.2787 0.5921 0.2127 0.070 Uiso 0.75 1 calc PR A 1
H2C H 0.3266 0.4849 0.2640 0.070 Uiso 0.75 1 calc PR A 1
C3A C 0.24256(15) 0.3891(6) 0.11280(18) 0.0470(10) Uani 0.75 1 d P A 1
H3A H 0.2090 0.3375 0.1293 0.056 Uiso 0.75 1 calc PR A 1
H3B H 0.2505 0.3327 0.0750 0.056 Uiso 0.75 1 calc PR A 1
H3C H 0.2286 0.4927 0.0990 0.056 Uiso 0.75 1 calc PR A 1
C4A C 0.32362(16) 0.2374(4) 0.19304(17) 0.0447(8) Uani 0.75 1 d P A 1
H4A H 0.2872 0.1875 0.2051 0.054 Uiso 0.75 1 calc PR A 1
H4B H 0.3597 0.2434 0.2320 0.054 Uiso 0.75 1 calc PR A 1
H4C H 0.3363 0.1783 0.1584 0.054 Uiso 0.75 1 calc PR A 1
C2B C 0.3048(5) 0.4042(11) 0.2406(5) 0.033(2) Uiso 0.25 1 d P A 2
H2D H 0.2666 0.3529 0.2480 0.039 Uiso 0.25 1 calc PR A 2
H2E H 0.3046 0.5111 0.2541 0.039 Uiso 0.25 1 calc PR A 2
H2F H 0.3434 0.3540 0.2667 0.039 Uiso 0.25 1 calc PR A 2
C3B C 0.2360(6) 0.4433(13) 0.1274(6) 0.034(3) Uiso 0.25 1 d P A 2
H3D H 0.2035 0.3870 0.1438 0.041 Uiso 0.25 1 calc PR A 2
H3E H 0.2315 0.4197 0.0806 0.041 Uiso 0.25 1 calc PR A 2
H3F H 0.2300 0.5528 0.1326 0.041 Uiso 0.25 1 calc PR A 2
C4B C 0.3071(5) 0.2166(11) 0.1529(5) 0.035(2) Uiso 0.25 1 d P A 2
H4D H 0.2708 0.1654 0.1645 0.043 Uiso 0.25 1 calc PR A 2
H4E H 0.3474 0.1740 0.1792 0.043 Uiso 0.25 1 calc PR A 2
H4F H 0.3049 0.2012 0.1058 0.043 Uiso 0.25 1 calc PR A 2
C5 C 0.35956(13) 0.7049(3) 0.13734(13) 0.0482(7) Uani 1 1 d D . .
C6A C 0.2943(3) 0.7553(6) 0.1018(3) 0.076(2) Uani 0.75 1 d P A 1
H6A H 0.2920 0.8667 0.1027 0.091 Uiso 0.75 1 calc PR A 1
H6B H 0.2625 0.7123 0.1235 0.091 Uiso 0.75 1 calc PR A 1
H6C H 0.2853 0.7203 0.0559 0.091 Uiso 0.75 1 calc PR A 1
C7A C 0.3828(2) 0.7771(4) 0.2037(2) 0.0729(15) Uani 0.75 1 d P A 1
H7A H 0.3804 0.8882 0.1990 0.087 Uiso 0.75 1 calc PR A 1
H7B H 0.4273 0.7468 0.2226 0.087 Uiso 0.75 1 calc PR A 1
H7C H 0.3559 0.7439 0.2329 0.087 Uiso 0.75 1 calc PR A 1
C8A C 0.4081(2) 0.7734(4) 0.0952(2) 0.0677(13) Uani 0.75 1 d P A 1
H8A H 0.4015 0.8835 0.0898 0.081 Uiso 0.75 1 calc PR A 1
H8B H 0.3993 0.7248 0.0517 0.081 Uiso 0.75 1 calc PR A 1
H8C H 0.4525 0.7530 0.1189 0.081 Uiso 0.75 1 calc PR A 1
C6B C 0.3044(5) 0.7695(19) 0.0811(5) 0.039(3) Uiso 0.25 1 d PD A 2
H6D H 0.3094 0.8799 0.0780 0.047 Uiso 0.25 1 calc PR A 2
H6E H 0.2630 0.7471 0.0910 0.047 Uiso 0.25 1 calc PR A 2
H6F H 0.3060 0.7220 0.0390 0.047 Uiso 0.25 1 calc PR A 2
C7B C 0.3300(5) 0.7536(12) 0.1964(4) 0.045(2) Uiso 0.25 1 d PD A 2
H7D H 0.3222 0.8636 0.1945 0.054 Uiso 0.25 1 calc PR A 2
H7E H 0.3601 0.7279 0.2384 0.054 Uiso 0.25 1 calc PR A 2
H7F H 0.2895 0.6995 0.1932 0.054 Uiso 0.25 1 calc PR A 2
C8B C 0.4227(4) 0.7984(10) 0.1545(5) 0.0354(19) Uiso 0.25 1 d PD A 2
H8D H 0.4126 0.9072 0.1539 0.043 Uiso 0.25 1 calc PR A 2
H8E H 0.4476 0.7772 0.1218 0.043 Uiso 0.25 1 calc PR A 2
H8F H 0.4478 0.7697 0.1985 0.043 Uiso 0.25 1 calc PR A 2
C9 C 0.37812(10) 0.4167(2) 0.05905(9) 0.0281(4) Uani 1 1 d D . .
C10A C 0.44381(15) 0.4379(5) 0.04513(15) 0.0403(8) Uani 0.75 1 d P A 1
H10A H 0.4433 0.3981 0.0011 0.048 Uiso 0.75 1 calc PR A 1
H10B H 0.4759 0.3827 0.0783 0.048 Uiso 0.75 1 calc PR A 1
H10C H 0.4546 0.5464 0.0470 0.048 Uiso 0.75 1 calc PR A 1
C11A C 0.32645(17) 0.4781(5) 0.00028(16) 0.0339(8) Uani 0.75 1 d P A 1
H11A H 0.3324 0.4329 -0.0408 0.041 Uiso 0.75 1 calc PR A 1
H11B H 0.3302 0.5891 -0.0019 0.041 Uiso 0.75 1 calc PR A 1
H11C H 0.2839 0.4514 0.0061 0.041 Uiso 0.75 1 calc PR A 1
C12A C 0.36929(16) 0.2376(3) 0.05681(14) 0.0334(6) Uani 0.75 1 d P A 1
H12A H 0.3705 0.1999 0.0129 0.040 Uiso 0.75 1 calc PR A 1
H12B H 0.3279 0.2116 0.0660 0.040 Uiso 0.75 1 calc PR A 1
H12C H 0.4040 0.1905 0.0902 0.040 Uiso 0.75 1 calc PR A 1
C10B C 0.4242(4) 0.5284(10) 0.0387(5) 0.034(2) Uiso 0.25 1 d PD A 2
H10D H 0.4293 0.5017 -0.0054 0.041 Uiso 0.25 1 calc PR A 2
H10E H 0.4659 0.5236 0.0705 0.041 Uiso 0.25 1 calc PR A 2
H10F H 0.4069 0.6319 0.0379 0.041 Uiso 0.25 1 calc PR A 2
C11B C 0.3161(4) 0.4280(14) 0.0063(5) 0.035(3) Uiso 0.25 1 d PD A 2
H11D H 0.3225 0.3871 -0.0353 0.042 Uiso 0.25 1 calc PR A 2
H11E H 0.3029 0.5349 0.0002 0.042 Uiso 0.25 1 calc PR A 2
H11F H 0.2827 0.3693 0.0200 0.042 Uiso 0.25 1 calc PR A 2
C12B C 0.4100(5) 0.2629(9) 0.0646(5) 0.041(2) Uiso 0.25 1 d PD A 2
H12D H 0.4107 0.2262 0.0204 0.049 Uiso 0.25 1 calc PR A 2
H12E H 0.3859 0.1911 0.0853 0.049 Uiso 0.25 1 calc PR A 2
H12F H 0.4540 0.2714 0.0916 0.049 Uiso 0.25 1 calc PR A 2
C13A C 0.5328(8) 0.1065(13) 0.1647(5) 0.037(2) Uani 0.50 1 d P B 1
H13A H 0.4890 0.1146 0.1720 0.044 Uiso 0.50 1 calc PR B 1
H13B H 0.5595 0.0457 0.2011 0.044 Uiso 0.50 1 calc PR B 1
C14A C 0.5302(3) 0.0291(5) 0.0979(3) 0.0368(10) Uani 0.50 1 d P B 1
H14A H 0.5428 -0.0794 0.1038 0.044 Uiso 0.50 1 calc PR B 1
H14B H 0.4868 0.0365 0.0680 0.044 Uiso 0.50 1 calc PR B 1
C15A C 0.5793(6) 0.1219(13) 0.0716(6) 0.0342(18) Uani 0.50 1 d P B 1
H15A H 0.6116 0.0539 0.0597 0.041 Uiso 0.50 1 calc PR B 1
H15B H 0.5578 0.1806 0.0319 0.041 Uiso 0.50 1 calc PR B 1
C16A C 0.6101(3) 0.2254(9) 0.1257(3) 0.0340(14) Uani 0.50 1 d P B 1
H16A H 0.6237 0.3208 0.1078 0.041 Uiso 0.50 1 calc PR B 1
H16B H 0.6482 0.1765 0.1547 0.041 Uiso 0.50 1 calc PR B 1
C13B C 0.5437(8) 0.1119(11) 0.1845(6) 0.042(3) Uani 0.50 1 d PD B 2
H13C H 0.4969 0.0931 0.1706 0.050 Uiso 0.50 1 calc PR B 2
H13D H 0.5585 0.0996 0.2330 0.050 Uiso 0.50 1 calc PR B 2
C14B C 0.5792(5) 0.0138(7) 0.1493(4) 0.077(2) Uani 0.50 1 d P B 2
H14C H 0.6240 0.0015 0.1752 0.093 Uiso 0.50 1 calc PR B 2
H14D H 0.5589 -0.0880 0.1420 0.093 Uiso 0.50 1 calc PR B 2
C15B C 0.5776(8) 0.0863(14) 0.0871(6) 0.049(3) Uani 0.50 1 d P B 2
H15C H 0.5359 0.0701 0.0551 0.058 Uiso 0.50 1 calc PR B 2
H15D H 0.6125 0.0485 0.0678 0.058 Uiso 0.50 1 calc PR B 2
C16B C 0.5877(4) 0.2572(9) 0.1074(3) 0.0412(17) Uani 0.50 1 d PD B 2
H16C H 0.6337 0.2852 0.1195 0.049 Uiso 0.50 1 calc PR B 2
H16D H 0.5643 0.3259 0.0720 0.049 Uiso 0.50 1 calc PR B 2

loop_
_atom_site_aniso_label
_atom_site_aniso_U_11
_atom_site_aniso_U_22
_atom_site_aniso_U_33
_atom_site_aniso_U_23
_atom_site_aniso_U_13
_atom_site_aniso_U_12
Co 0.01933(14) 0.02872(16) 0.01760(14) 0.00223(10) 0.00165(10) -0.00420(10)
Cl 0.0347(3) 0.0502(3) 0.0289(3) 0.0143(2) 0.0018(2) -0.0153(2)
P 0.0199(2) 0.0202(2) 0.0197(2) -0.00062(18) -0.00348(19) 0.00119(18)
O 0.0357(8) 0.0372(8) 0.0285(8) -0.0039(6) 0.0145(6) -0.0072(7)
N 0.0180(7) 0.0238(8) 0.0183(7) 0.0016(6) -0.0007(6) 0.0001(6)
C1 0.0172(10) 0.0517(14) 0.0295(11) -0.0039(10) 0.0026(8) -0.0010(9)
C2A 0.0269(17) 0.110(4) 0.039(2) -0.021(2) 0.0085(15) 0.010(2)
C3A 0.0156(15) 0.080(3) 0.041(2) -0.014(2) -0.0002(13) -0.0032(17)
C4A 0.0368(17) 0.059(2) 0.0359(18) 0.0100(16) 0.0046(14) -0.0206(15)
C5 0.0578(16) 0.0206(11) 0.0462(14) -0.0012(10) -0.0267(12) 0.0088(10)
C6A 0.091(4) 0.044(3) 0.059(3) -0.012(3) -0.047(3) 0.040(3)
C7A 0.097(3) 0.0260(17) 0.060(2) -0.0205(16) -0.049(2) 0.0255(19)
C8A 0.087(3) 0.0267(17) 0.064(3) 0.0183(17) -0.030(2) -0.0159(18)
C9 0.0248(10) 0.0390(12) 0.0174(9) 0.0018(8) -0.0008(8) 0.0013(8)
C10A 0.0292(15) 0.069(2) 0.0211(14) 0.0045(14) 0.0031(11) -0.0035(15)
C11A 0.0330(17) 0.038(2) 0.0222(15) 0.0016(14) -0.0089(13) -0.0016(16)
C12A 0.0371(17) 0.0328(15) 0.0273(14) -0.0079(12) 0.0017(12) 0.0065(13)
C13A 0.046(5) 0.034(4) 0.033(6) 0.022(3) 0.013(5) 0.007(2)
C14A 0.050(3) 0.021(2) 0.045(3) -0.0037(19) 0.021(2) -0.001(2)
C15A 0.036(3) 0.036(5) 0.034(5) 0.002(3) 0.016(3) 0.000(3)
C16A 0.031(3) 0.039(4) 0.036(3) -0.005(3) 0.016(3) -0.003(3)
C13B 0.055(7) 0.037(4) 0.036(6) 0.019(4) 0.017(5) 0.012(3)
C14B 0.139(7) 0.032(3) 0.078(5) 0.000(3) 0.060(5) 0.014(4)
C15B 0.077(5) 0.038(6) 0.035(5) -0.010(4) 0.023(4) -0.007(4)
C16B 0.057(5) 0.036(4) 0.039(4) 0.004(3) 0.029(4) 0.008(3)

loop_
_atom_type_symbol
_atom_type_description
_atom_type_scat_dispersion_real
_atom_type_scat_dispersion_imag
_atom_type_scat_source
C C 0.0033 0.0016 'International Tables Vol C Tables 4.2.6.8 and 6.1.1.4'
H H 0.0000 0.0000 'International Tables Vol C Tables 4.2.6.8 and 6.1.1.4'
N N 0.0061 0.0033 'International Tables Vol C Tables 4.2.6.8 and 6.1.1.4'
O O 0.0106 0.0060 'International Tables Vol C Tables 4.2.6.8 and 6.1.1.4'
P P 0.1023 0.0942 'International Tables Vol C Tables 4.2.6.8 and 6.1.1.4'
Cl Cl 0.1484 0.1585 'International Tables Vol C Tables 4.2.6.8 and 6.1.1.4'
Co Co 0.3494 0.9721 'International Tables Vol C Tables 4.2.6.8 and 6.1.1.4'

loop_
_geom_angle_atom_site_label_1
_geom_angle_atom_site_label_2
_geom_angle_atom_site_label_3
_geom_angle
_geom_angle_site_symmetry_1
_geom_angle_site_symmetry_3
N Co N 95.56(6) . 2_655
N Co O 109.23(6) . .
N Co O 110.75(6) 2_655 .
N Co Cl 123.21(5) . .
N Co Cl 122.66(5) 2_655 .
O Co Cl 95.40(5) . .
N Co Co 47.91(5) . 2_655
N Co Co 47.71(5) 2_655 2_655
O Co Co 122.45(4) . 2_655
Cl Co Co 142.15(2) . 2_655
N P C1 110.43(9) . .
N P C5 111.35(9) . .
C1 P C5 108.03(12) . .
N P C9 111.92(9) . .
C1 P C9 107.04(9) . .
C5 P C9 107.88(11) . .
C13B O C16B 115.7(8) . .
C13A O C16A 100.6(8) . .
C13B O Co 121.3(8) . .
C16B O Co 122.4(3) . .
C13A O Co 127.5(8) . .
C16A O Co 131.9(3) . .
P N Co 137.31(10) . .
P N Co 134.97(10) . 2_655
Co N Co 84.38(6) . 2_655
C4A C1 C3A 109.8(3) . .
C4A C1 C2A 106.9(3) . .
C3A C1 C2A 107.4(2) . .
C2B C1 C3B 107.7(6) . .
C2B C1 C4B 104.4(6) . .
C3B C1 C4B 103.2(6) . .
C4A C1 P 108.89(17) . .
C2B C1 P 115.0(4) . .
C3A C1 P 115.5(2) . .
C2A C1 P 108.0(2) . .
C3B C1 P 117.0(5) . .
C4B C1 P 108.1(4) . .
C6A C5 C7A 113.5(3) . .
C8B C5 C6B 116.4(7) . .
C8B C5 C7B 99.8(5) . .
C6B C5 C7B 96.5(7) . .
C6A C5 C8A 105.7(4) . .
C7A C5 C8A 103.1(3) . .
C6A C5 P 117.6(3) . .
C7A C5 P 109.35(18) . .
C8B C5 P 111.8(4) . .
C6B C5 P 120.5(7) . .
C7B C5 P 107.7(4) . .
C8A C5 P 106.2(2) . .
C12B C9 C11B 114.7(7) . .
C12B C9 C10B 106.6(6) . .
C11B C9 C10B 105.8(6) . .
C10A C9 C11A 109.3(2) . .
C10A C9 C12A 103.1(2) . .
C11A C9 C12A 105.4(2) . .
C12B C9 P 110.4(4) . .
C11B C9 P 116.0(5) . .
C10A C9 P 111.86(16) . .
C10B C9 P 101.9(4) . .
C11A C9 P 116.53(18) . .
C12A C9 P 109.63(16) . .
O C13A C14A 108.1(7) . .
C15A C14A C13A 102.1(7) . .
C16A C15A C14A 105.9(7) . .
C15A C16A O 105.8(6) . .
O C13B C14B 100.1(10) . .
C15B C14B C13B 106.9(8) . .
C14B C15B C16B 102.1(9) . .
O C16B C15B 99.5(6) . .

loop_
_geom_bond_atom_site_label_1
_geom_bond_atom_site_label_2
_geom_bond_distance
_geom_bond_site_symmetry_2
Co N 1.9861(16) .
Co N 1.9924(16) 2_655
Co O 2.1033(16) .
Co Cl 2.2916(6) .
Co Co 2.6718(7) 2_655
P N 1.5829(16) .
P C1 1.905(2) .
P C5 1.911(2) .
P C9 1.911(2) .
O C13B 1.426(4) .
O C16B 1.427(4) .
O C13A 1.456(8) .
O C16A 1.497(6) .
N Co 1.9923(16) 2_655
C1 C4A 1.511(4) .
C1 C2B 1.517(10) .
C1 C3A 1.534(4) .
C1 C2A 1.556(4) .
C1 C3B 1.565(12) .
C1 C4B 1.610(10) .
C5 C6A 1.487(5) .
C5 C7A 1.494(4) .
C5 C8B 1.552(7) .
C5 C6B 1.560(7) .
C5 C7B 1.575(7) .
C5 C8A 1.631(5) .
C9 C12B 1.506(7) .
C9 C11B 1.513(7) .
C9 C10A 1.519(4) .
C9 C10B 1.524(6) .
C9 C11A 1.539(3) .
C9 C12A 1.585(4) .
C13A C14A 1.539(14) .
C14A C15A 1.535(10) .
C15A C16A 1.476(16) .
C13B C14B 1.46(2) .
C14B C15B 1.438(11) .
C15B C16B 1.561(16) .

loop_
_geom_torsion_atom_site_label_1
_geom_torsion_atom_site_label_2
_geom_torsion_atom_site_label_3
_geom_torsion_atom_site_label_4
_geom_torsion
_geom_torsion_site_symmetry_1
_geom_torsion_site_symmetry_4
N Co O C13B -51.9(6) . .
N Co O C13B 52.1(6) 2_655 .
Cl Co O C13B -179.9(6) . .
Co Co O C13B -0.2(6) 2_655 .
N Co O C16B 118.9(4) . .
N Co O C16B -137.1(4) 2_655 .
Cl Co O C16B -9.1(4) . .
Co Co O C16B 170.7(4) 2_655 .
N Co O C13A -32.7(6) . .
N Co O C13A 71.3(6) 2_655 .
Cl Co O C13A -160.7(6) . .
Co Co O C13A 19.0(6) 2_655 .
N Co O C16A 146.4(4) . .
N Co O C16A -109.6(4) 2_655 .
Cl Co O C16A 18.4(4) . .
Co Co O C16A -161.8(3) 2_655 .
C1 P N Co 161.22(13) . .
C5 P N Co -78.76(17) . .
C9 P N Co 42.08(17) . .
C1 P N Co -47.31(16) . 2_655
C5 P N Co 72.70(17) . 2_655
C9 P N Co -166.46(12) . 2_655
N Co N P 162.66(9) 2_655 .
O Co N P -83.07(14) . .
Cl Co N P 27.27(16) . .
Co Co N P 160.15(17) 2_655 .
N Co N Co 2.51(9) 2_655 2_655
O Co N Co 116.78(6) . 2_655
Cl Co N Co -132.87(4) . 2_655
N P C1 C4A -41.7(2) . .
C5 P C1 C4A -163.69(19) . .
C9 P C1 C4A 80.4(2) . .
N P C1 C2B 41.5(5) . .
C5 P C1 C2B -80.5(5) . .
C9 P C1 C2B 163.5(5) . .
N P C1 C3A -165.8(2) . .
C5 P C1 C3A 72.3(3) . .
C9 P C1 C3A -43.7(3) . .
N P C1 C2A 74.0(2) . .
C5 P C1 C2A -48.0(2) . .
C9 P C1 C2A -163.9(2) . .
N P C1 C3B 169.4(5) . .
C5 P C1 C3B 47.4(5) . .
C9 P C1 C3B -68.6(5) . .
N P C1 C4B -74.7(4) . .
C5 P C1 C4B 163.3(4) . .
C9 P C1 C4B 47.4(4) . .
N P C5 C6A -165.5(4) . .
C1 P C5 C6A -44.1(4) . .
C9 P C5 C6A 71.3(4) . .
N P C5 C7A -34.2(3) . .
C1 P C5 C7A 87.3(3) . .
C9 P C5 C7A -157.3(3) . .
N P C5 C8B 29.1(4) . .
C1 P C5 C8B 150.6(4) . .
C9 P C5 C8B -94.0(4) . .
N P C5 C6B 171.4(6) . .
C1 P C5 C6B -67.2(6) . .
C9 P C5 C6B 48.2(6) . .
N P C5 C7B -79.6(5) . .
C1 P C5 C7B 41.9(5) . .
C9 P C5 C7B 157.3(5) . .
N P C5 C8A 76.48(19) . .
C1 P C5 C8A -162.10(17) . .
C9 P C5 C8A -46.70(19) . .
N P C9 C12B 39.9(5) . .
C1 P C9 C12B -81.2(5) . .
C5 P C9 C12B 162.7(5) . .
N P C9 C11B 172.6(5) . .
C1 P C9 C11B 51.5(5) . .
C5 P C9 C11B -64.6(5) . .
N P C9 C10A -38.7(2) . .
C1 P C9 C10A -159.9(2) . .
C5 P C9 C10A 84.1(2) . .
N P C9 C10B -73.0(4) . .
C1 P C9 C10B 165.8(4) . .
C5 P C9 C10B 49.8(4) . .
N P C9 C11A -165.5(2) . .
C1 P C9 C11A 73.4(2) . .
C5 P C9 C11A -42.6(2) . .
N P C9 C12A 74.95(18) . .
C1 P C9 C12A -46.18(19) . .
C5 P C9 C12A -162.22(17) . .
C16A O C13A C14A -37.6(11) . .
Co O C13A C14A 141.7(7) . .
O C13A C14A C15A 19.8(12) . .
C13A C14A C15A C16A 6.7(10) . .
C14A C15A C16A O -30.2(8) . .
C13A O C16A C15A 41.8(7) . .
Co O C16A C15A -137.6(5) . .
C16B O C13B C14B 15.4(10) . .
Co O C13B C14B -173.2(5) . .
O C13B C14B C15B -34.8(11) . .
C13B C14B C15B C16B 40.6(12) . .
C13B O C16B C15B 8.0(10) . .
Co O C16B C15B -163.3(6) . .
C14B C15B C16B O -28.6(10) . .
